data_7043261
loop_
_publ_author_name
'Matyuska, Ferenc'
'Szorcsik, Attila'
'Nagy, Nora V.'
'Dancs, \'Agnes'
'Kov\'ats, \'Eva'
'Benyei, Attila'
'Gajda, Tam\'as'

_publ_section_title
;
 Tailoring the local environment around metal ions: solution chemical and
 structural study of some multidentate tripodal ligands
;
_journal_name_full 'Dalton Trans.'
_journal_paper_doi 10.1039/C7DT00104E
_journal_year 2017
_chemical_formula_moiety 2(ClO4),(O),(C24H30N6Zn)
_chemical_formula_sum 'C24 H30 Cl2 N6 O9 Zn'
_chemical_formula_weight 682.81
_space_group_crystal_system monoclinic
_space_group_IT_number 14
_space_group_name_Hall '-P 2yn'
_space_group_name_H-M_alt 'P 1 21/n 1'
_symmetry_space_group_name_Hall '-P 2yn'
_symmetry_space_group_name_H-M 'P 1 21/n 1'
_atom_sites_solution_hydrogens difmap
_atom_sites_solution_primary difmap
_atom_sites_solution_secondary difmap
_audit_creation_method SHELXL-2014/7
_audit_update_record
;
2017-01-08 deposited with the CCDC.
2017-06-06 downloaded from the CCDC.
;
_cell_angle_alpha 90
_cell_angle_beta 100.2980(10)
_cell_angle_gamma 90
_cell_formula_units_Z 4
_cell_length_a 8.5454(2)
_cell_length_b 14.1957(3)
_cell_length_c 24.2629(6)
_cell_measurement_reflns_used 15340
_cell_measurement_temperature 293(2)
_cell_measurement_theta_max 68.12
_cell_measurement_theta_min 6.51
_cell_volume 2895.87(12)
_computing_cell_refinement 'CrystalClear (Rigaku/MSC Inc., 2005)'
_computing_data_collection 'CrystalClear (Rigaku/MSC Inc., 2005)'
_computing_data_reduction 'CrystalClear (Rigaku/MSC Inc., 2005)'
_computing_molecular_graphics 'Spek, A.L. (2003). J.Appl.Cryst. 36,7-13.'
_computing_structure_refinement 'SHELXL-2014/7 (Sheldrick, 2014)'
_computing_structure_solution 'SHELXL-2014/7 (Sheldrick, 2014)'
_diffrn_ambient_temperature 293(2)
_diffrn_detector_area_resol_mean 10.0000
_diffrn_measured_fraction_theta_full 0.977
_diffrn_measured_fraction_theta_max 0.977
_diffrn_measurement_details
;
 scan:  N=1,PHI=270.0,CHI=40.0,OMEGA=5.0,185.0,5.0,COUPLE=0.00                 
 scan:  N=2,PHI=180.0,CHI=40.0,OMEGA=144.0,234.0,5.0,COUPLE=0.00               
 scan:  N=3,PHI=270.0,CHI=15.0,OMEGA=5.0,155.0,5.0,COUPLE=0.00                 
 scan:  N=4,PHI=0.0,CHI=40.0,OMEGA=72.0,117.0,5.0,COUPLE=0.00                  
 scan:  N=5,PHI=0.0,CHI=0.0,OMEGA=20.0,200.0,5.0,COUPLE=0.00                   
 Orientation Matrix:
    UB11  0.0493 UB12 -0.0582 UB13 -0.0126
    UB21 -0.0714 UB22  0.0048 UB23 -0.0373
    UB31  0.0814 UB32  0.0394 UB33 -0.0141
    Matrix type: 'd*Trek'
;
_diffrn_measurement_device_type RAXIS-RAPID
_diffrn_measurement_method dtprofit.ref
_diffrn_radiation_detector RX
_diffrn_radiation_monochromator 'Graphite Monochromator'
_diffrn_radiation_type CuK\a
_diffrn_radiation_wavelength 1.54178
_diffrn_reflns_av_R_equivalents 0.0455
_diffrn_reflns_av_unetI/netI 0.0324
_diffrn_reflns_Laue_measured_fraction_full 0.977
_diffrn_reflns_Laue_measured_fraction_max 0.977
_diffrn_reflns_limit_h_max 8
_diffrn_reflns_limit_h_min -9
_diffrn_reflns_limit_k_max 15
_diffrn_reflns_limit_k_min -15
_diffrn_reflns_limit_l_max 26
_diffrn_reflns_limit_l_min -24
_diffrn_reflns_number 20821
_diffrn_reflns_point_group_measured_fraction_full 0.977
_diffrn_reflns_point_group_measured_fraction_max 0.977
_diffrn_reflns_theta_full 58.920
_diffrn_reflns_theta_max 58.920
_diffrn_reflns_theta_min 6.506
_diffrn_source 'Sealed Tube'
_diffrn_source_current 40.0000
_diffrn_source_power 2.0000
_diffrn_source_voltage 50.0000
_exptl_absorpt_coefficient_mu 3.415
_exptl_absorpt_correction_T_max 1.0000
_exptl_absorpt_correction_T_min 0.5159
_exptl_absorpt_correction_type multi-scan
_exptl_absorpt_process_details
;
CrystalClear SM 1.4.0 (Rigaku/MSC Inc., 2008).
;
_exptl_crystal_colour Colorless
_exptl_crystal_density_diffrn 1.566
_exptl_crystal_description Platelet
_exptl_crystal_F_000 1408
_exptl_crystal_size_max 0.500
_exptl_crystal_size_mid 0.300
_exptl_crystal_size_min 0.050
_refine_diff_density_max 0.415
_refine_diff_density_min -0.369
_refine_diff_density_rms 0.070
_refine_ls_extinction_method none
_refine_ls_goodness_of_fit_ref 1.148
_refine_ls_hydrogen_treatment constr
_refine_ls_matrix_type full
_refine_ls_number_parameters 406
_refine_ls_number_reflns 4076
_refine_ls_number_restraints 7
_refine_ls_restrained_S_all 1.163
_refine_ls_R_factor_all 0.0635
_refine_ls_R_factor_gt 0.0493
_refine_ls_shift/su_max 0.006
_refine_ls_shift/su_mean 0.000
_refine_ls_structure_factor_coef Fsqd
_refine_ls_weighting_details 'w=1/[\s^2^(Fo^2^)+(0.0681P)^2^+2.9952P] where P=(Fo^2^+2Fc^2^)/3'
_refine_ls_weighting_scheme calc
_refine_ls_wR_factor_gt 0.1262
_refine_ls_wR_factor_ref 0.1537
_reflns_Friedel_coverage 0.000
_reflns_number_gt 3202
_reflns_number_total 4076
_reflns_threshold_expression 'I > 2\s(I)'
_cod_data_source_file c7dt00104e2.cif
_cod_data_source_block 1
_cod_database_code 7043261
_publcif_datablock.id {d163bc37-05fa-4ff3-b805-2192bb3d9edc}

_shelx_shelxl_version_number 2014/7
_shelx_space_group_comment
;
The symmetry employed for this shelxl refinement is uniquely defined
by the following loop, which should always be used as a source of
symmetry information in preference to the above space-group names.
They are only intended as comments.
;
_shelx_estimated_absorpt_t_min 0.280
_shelx_estimated_absorpt_t_max 0.848
_exptl_absorpt_special_details
;
 T.Higashi, Empirical Absorption Correction, 2001
;

loop_
_space_group_symop_operation_xyz
'x, y, z'
'-x+1/2, y+1/2, -z+1/2'
'-x, -y, -z'
'x-1/2, -y-1/2, z-1/2'

loop_
_atom_site_label
_atom_site_type_symbol
_atom_site_fract_x
_atom_site_fract_y
_atom_site_fract_z
_atom_site_U_iso_or_equiv
_atom_site_adp_type
_atom_site_occupancy
_atom_site_site_symmetry_order
_atom_site_calc_flag
_atom_site_refinement_flags_posn
_atom_site_refinement_flags_adp
_atom_site_refinement_flags_occupancy
_atom_site_disorder_assembly
_atom_site_disorder_group
Zn1 Zn 0.60797(7) 0.25246(4) 0.16529(2) 0.0481(2) Uani 1 1 d . . . A 1
Cl1 Cl 0.42810(16) 0.00178(9) 0.29583(5) 0.0709(4) Uani 1 1 d . . . B 1
Cl2 Cl 0.1137(2) 0.31725(10) 0.44568(5) 0.0840(5) Uani 1 1 d D . . C 1
O1 O 0.5448(6) 0.0681(4) 0.3104(3) 0.154(2) Uani 1 1 d . . . B 1
O2 O 0.2962(6) 0.0385(4) 0.2611(2) 0.1397(19) Uani 1 1 d . . . B 1
O3 O 0.4947(7) -0.0697(4) 0.2665(3) 0.158(2) Uani 1 1 d . . . B 1
O4 O 0.3855(6) -0.0426(5) 0.3414(2) 0.165(3) Uani 1 1 d . . . B 1
O5 O 0.2458(6) 0.3726(4) 0.4624(2) 0.145(2) Uani 1 1 d D . . C 1
O6 O 0.0454(10) 0.2638(7) 0.4843(3) 0.068(3) Uani 0.504(15) 1 d D . P C 1
O7 O -0.0267(16) 0.3575(13) 0.4139(10) 0.213(11) Uani 0.504(15) 1 d D . P C 1
O8 O 0.166(3) 0.2478(12) 0.4115(12) 0.258(16) Uani 0.504(15) 1 d D . P C 1
O9A O 0.4033(17) 0.1065(12) 0.4416(6) 0.170(5) Uiso 0.5 1 d . . P D 1
O5B O 0.0354(17) 0.3765(16) 0.4777(7) 0.273(17) Uani 0.496(15) 1 d D . P C 2
O6B O 0.174(4) 0.2298(9) 0.4648(10) 0.35(2) Uani 0.496(15) 1 d D . P C 2
O7B O 0.0657(16) 0.3191(11) 0.3903(3) 0.106(5) Uani 0.496(15) 1 d D . P C 2
O9B O 0.4029(17) 0.0426(12) 0.4562(6) 0.167(5) Uiso 0.5 1 d . . P D 1
N1 N 0.7444(4) 0.2367(3) 0.09884(15) 0.0528(9) Uani 1 1 d . . . A 1
H1 H 0.6671 0.2184 0.0657 0.063 Uiso 1 1 calc R U . A 1
N2 N 0.6165(5) 0.3961(3) 0.13660(15) 0.0584(10) Uani 1 1 d . . . A 1
N1A N 0.8322(4) 0.2430(3) 0.22369(15) 0.0547(10) Uani 1 1 d . . . A 1
H1A H 0.8922 0.2995 0.2172 0.066 Uiso 1 1 calc R U . A 1
N2A N 0.5317(4) 0.2831(3) 0.24257(14) 0.0526(9) Uani 1 1 d . . . A 1
N1B N 0.5787(4) 0.1018(3) 0.16976(15) 0.0579(10) Uani 1 1 d . . . A 1
H1B H 0.5595 0.0894 0.2077 0.070 Uiso 1 1 calc R U . A 1
N2B N 0.3803(4) 0.2311(3) 0.10637(15) 0.0516(9) Uani 1 1 d . . . A 1
C1 C 0.8644(6) 0.1604(4) 0.10687(19) 0.0636(13) Uani 1 1 d . . . A 1
H1C H 0.9162 0.1595 0.0739 0.076 Uiso 1 1 calc R U . A 1
C2 C 0.9927(5) 0.1746(4) 0.1582(2) 0.0692(14) Uani 1 1 d . . . A 1
H2A H 1.0355 0.2377 0.1571 0.083 Uiso 1 1 calc R U . A 1
H2B H 1.0784 0.1305 0.1565 0.083 Uiso 1 1 calc R U . A 1
C3 C 0.8075(6) 0.3291(3) 0.0846(2) 0.0674(13) Uani 1 1 d . . . A 1
H3A H 0.8185 0.3293 0.0455 0.081 Uiso 1 1 calc R U . A 1
H3B H 0.9120 0.3390 0.1071 0.081 Uiso 1 1 calc R U . A 1
C4 C 0.6980(6) 0.4078(3) 0.0951(2) 0.0629(13) Uani 1 1 d . . . A 1
C5 C 0.6885(8) 0.4903(4) 0.0641(2) 0.0869(18) Uani 1 1 d . . . A 1
H5 H 0.7456 0.4970 0.0352 0.104 Uiso 1 1 calc R U . A 1
C6 C 0.5933(9) 0.5618(4) 0.0770(3) 0.098(2) Uani 1 1 d . . . A 1
H6 H 0.5853 0.6176 0.0565 0.117 Uiso 1 1 calc R U . A 1
C7 C 0.5100(8) 0.5512(4) 0.1198(2) 0.0856(17) Uani 1 1 d . . . A 1
H7 H 0.4453 0.5992 0.1291 0.103 Uiso 1 1 calc R U . A 1
C8 C 0.5247(6) 0.4678(4) 0.1487(2) 0.0708(14) Uani 1 1 d . . . A 1
H8 H 0.4687 0.4603 0.1779 0.085 Uiso 1 1 calc R U . A 1
C1A C 0.9353(5) 0.1612(4) 0.21399(19) 0.0620(13) Uani 1 1 d . . . A 1
H1A1 H 1.0289 0.1613 0.2439 0.074 Uiso 1 1 calc R U . A 1
C2A C 0.8527(6) 0.0673(3) 0.2155(2) 0.0643(13) Uani 1 1 d . . . A 1
H2A1 H 0.8054 0.0647 0.2489 0.077 Uiso 1 1 calc R U . A 1
H2A2 H 0.9320 0.0177 0.2184 0.077 Uiso 1 1 calc R U . A 1
C3A C 0.8090(6) 0.2492(4) 0.28243(19) 0.0692(14) Uani 1 1 d . . . A 1
H3A1 H 0.8843 0.2942 0.3021 0.083 Uiso 1 1 calc R U . A 1
H3A2 H 0.8321 0.1883 0.3002 0.083 Uiso 1 1 calc R U . A 1
C4A C 0.6419(6) 0.2787(3) 0.28823(18) 0.0520(11) Uani 1 1 d . . . A 1
C5A C 0.6087(7) 0.2968(4) 0.34111(19) 0.0682(14) Uani 1 1 d . . . A 1
H5A H 0.6888 0.2947 0.3726 0.082 Uiso 1 1 calc R U . A 1
C6A C 0.4551(8) 0.3177(4) 0.3460(2) 0.0844(17) Uani 1 1 d . . . A 1
H6A H 0.4298 0.3299 0.3810 0.101 Uiso 1 1 calc R U . A 1
C7A C 0.3400(7) 0.3206(4) 0.2994(2) 0.0775(15) Uani 1 1 d . . . A 1
H7A H 0.2352 0.3343 0.3020 0.093 Uiso 1 1 calc R U . A 1
C8A C 0.3823(6) 0.3028(4) 0.2484(2) 0.0639(13) Uani 1 1 d . . . A 1
H8A H 0.3036 0.3046 0.2165 0.077 Uiso 1 1 calc R U . A 1
C1B C 0.7238(6) 0.0472(3) 0.16476(19) 0.0620(12) Uani 1 1 d . . . A 1
H1B1 H 0.6968 -0.0198 0.1657 0.074 Uiso 1 1 calc R U . A 1
C2B C 0.7830(6) 0.0658(4) 0.1099(2) 0.0687(14) Uani 1 1 d . . . A 1
H2B1 H 0.8570 0.0163 0.1045 0.082 Uiso 1 1 calc R U . A 1
H2B2 H 0.6932 0.0620 0.0792 0.082 Uiso 1 1 calc R U . A 1
C3B C 0.4346(6) 0.0682(3) 0.1318(2) 0.0777(16) Uani 1 1 d . . . A 1
H3B1 H 0.3609 0.0436 0.1544 0.093 Uiso 1 1 calc R U . A 1
H3B2 H 0.4643 0.0165 0.1097 0.093 Uiso 1 1 calc R U . A 1
C4B C 0.3511(5) 0.1407(3) 0.09322(17) 0.0546(11) Uani 1 1 d . . . A 1
C5B C 0.2422(6) 0.1139(4) 0.0464(2) 0.0720(14) Uani 1 1 d . . . A 1
H5B H 0.2243 0.0505 0.0378 0.086 Uiso 1 1 calc R U . A 1
C6B C 0.1619(7) 0.1820(5) 0.0133(2) 0.0856(18) Uani 1 1 d . . . A 1
H6B H 0.0905 0.1653 -0.0188 0.103 Uiso 1 1 calc R U . A 1
C7B C 0.1862(6) 0.2753(5) 0.0273(2) 0.0784(16) Uani 1 1 d . . . A 1
H7B H 0.1291 0.3224 0.0059 0.094 Uiso 1 1 calc R U . A 1
C8B C 0.2960(6) 0.2966(4) 0.0733(2) 0.0643(13) Uani 1 1 d . . . A 1
H8B H 0.3140 0.3597 0.0826 0.077 Uiso 1 1 calc R U . A 1

loop_
_atom_site_aniso_label
_atom_site_aniso_U_11
_atom_site_aniso_U_22
_atom_site_aniso_U_33
_atom_site_aniso_U_23
_atom_site_aniso_U_13
_atom_site_aniso_U_12
Zn1 0.0469(4) 0.0548(4) 0.0404(4) 0.0005(2) 0.0015(3) 0.0012(2)
Cl1 0.0694(8) 0.0662(8) 0.0773(8) 0.0091(6) 0.0133(7) 0.0011(6)
Cl2 0.1117(12) 0.0787(10) 0.0556(8) 0.0052(7) -0.0013(8) -0.0170(8)
O1 0.130(4) 0.105(4) 0.219(6) -0.002(4) 0.006(4) -0.055(3)
O2 0.124(4) 0.137(4) 0.141(4) 0.020(3) -0.022(3) 0.056(3)
O3 0.146(5) 0.148(5) 0.169(5) -0.048(4) -0.005(4) 0.069(4)
O4 0.123(4) 0.239(7) 0.136(4) 0.093(4) 0.032(4) -0.025(4)
O5 0.135(4) 0.154(5) 0.128(4) -0.010(4) -0.022(3) -0.050(4)
O6 0.072(6) 0.094(7) 0.039(4) 0.007(4) 0.013(3) -0.019(4)
O7 0.152(14) 0.216(18) 0.22(2) 0.130(17) -0.100(14) -0.042(12)
O8 0.32(3) 0.19(2) 0.33(3) -0.16(2) 0.27(3) -0.136(19)
O5B 0.138(13) 0.54(5) 0.156(14) -0.15(2) 0.072(11) 0.001(18)
O6B 0.62(6) 0.096(11) 0.22(2) 0.025(14) -0.24(3) 0.03(2)
O7B 0.113(10) 0.166(12) 0.029(4) -0.019(5) -0.016(5) -0.016(8)
N1 0.048(2) 0.064(2) 0.046(2) 0.0014(16) 0.0068(18) 0.0019(17)
N2 0.061(2) 0.063(3) 0.047(2) 0.0020(18) -0.0005(19) -0.005(2)
N1A 0.043(2) 0.071(3) 0.047(2) 0.0005(17) -0.0011(17) -0.0016(17)
N2A 0.056(2) 0.056(2) 0.043(2) 0.0001(17) 0.0037(19) 0.0039(18)
N1B 0.056(2) 0.056(2) 0.058(2) 0.0037(17) 0.0010(19) -0.0011(18)
N2B 0.043(2) 0.064(3) 0.045(2) 0.0017(18) 0.0009(17) 0.0012(17)
C1 0.063(3) 0.081(4) 0.049(3) -0.001(2) 0.015(2) 0.009(3)
C2 0.046(3) 0.094(4) 0.067(3) 0.005(3) 0.011(2) 0.009(3)
C3 0.064(3) 0.080(4) 0.060(3) 0.009(2) 0.017(3) -0.012(3)
C4 0.063(3) 0.063(3) 0.058(3) 0.006(2) -0.001(2) -0.010(2)
C5 0.116(5) 0.068(4) 0.074(4) 0.023(3) 0.010(3) -0.013(4)
C6 0.132(6) 0.056(4) 0.095(5) 0.022(3) -0.006(4) 0.000(4)
C7 0.104(5) 0.063(4) 0.079(4) 0.004(3) -0.012(4) 0.006(3)
C8 0.077(4) 0.069(4) 0.059(3) -0.007(3) -0.005(3) 0.004(3)
C1A 0.045(3) 0.082(4) 0.056(3) 0.001(2) 0.001(2) 0.017(2)
C2A 0.062(3) 0.064(3) 0.063(3) 0.007(2) 0.001(3) 0.019(2)
C3A 0.062(3) 0.092(4) 0.048(3) -0.007(2) -0.005(3) 0.014(3)
C4A 0.060(3) 0.048(3) 0.046(3) 0.004(2) 0.007(2) -0.004(2)
C5A 0.072(4) 0.085(4) 0.045(3) -0.003(2) 0.004(3) -0.007(3)
C6A 0.089(4) 0.116(5) 0.052(3) -0.008(3) 0.021(3) -0.007(4)
C7A 0.061(3) 0.105(4) 0.072(4) -0.006(3) 0.026(3) 0.001(3)
C8A 0.058(3) 0.075(3) 0.058(3) -0.002(2) 0.010(2) 0.005(3)
C1B 0.058(3) 0.061(3) 0.065(3) 0.006(2) 0.007(2) 0.013(2)
C2B 0.077(4) 0.065(3) 0.064(3) -0.009(2) 0.009(3) 0.017(3)
C3B 0.068(3) 0.054(3) 0.100(4) 0.002(3) -0.016(3) -0.008(3)
C4B 0.046(3) 0.070(3) 0.047(2) -0.004(2) 0.006(2) -0.001(2)
C5B 0.062(3) 0.091(4) 0.061(3) -0.019(3) 0.005(3) -0.010(3)
C6B 0.062(4) 0.141(6) 0.050(3) -0.007(3) -0.001(3) -0.014(4)
C7B 0.058(3) 0.110(5) 0.062(3) 0.020(3) -0.005(3) 0.002(3)
C8B 0.051(3) 0.075(3) 0.066(3) 0.008(3) 0.007(3) 0.007(2)

loop_
_atom_type_symbol
_atom_type_description
_atom_type_scat_dispersion_real
_atom_type_scat_dispersion_imag
_atom_type_scat_source
C C 0.0181 0.0091 'International Tables Vol C Tables 4.2.6.8 and 6.1.1.4'
H H 0.0000 0.0000 'International Tables Vol C Tables 4.2.6.8 and 6.1.1.4'
Cl Cl 0.3639 0.7018 'International Tables Vol C Tables 4.2.6.8 and 6.1.1.4'
N N 0.0311 0.0180 'International Tables Vol C Tables 4.2.6.8 and 6.1.1.4'
Zn Zn -1.5491 0.6778 'International Tables Vol C Tables 4.2.6.8 and 6.1.1.4'
O O 0.0492 0.0322 'International Tables Vol C Tables 4.2.6.8 and 6.1.1.4'

loop_
_geom_angle_atom_site_label_1
_geom_angle_atom_site_label_2
_geom_angle_atom_site_label_3
_geom_angle
N2A Zn1 N1B 95.82(14)
N2A Zn1 N2 97.11(14)
N1B Zn1 N2 164.27(13)
N2A Zn1 N1 164.67(15)
N1B Zn1 N1 91.00(14)
N2 Zn1 N1 78.69(14)
N2A Zn1 N1A 79.19(14)
N1B Zn1 N1A 90.13(14)
N2 Zn1 N1A 101.06(14)
N1 Zn1 N1A 87.11(14)
N2A Zn1 N2B 102.91(14)
N1B Zn1 N2B 78.51(14)
N2 Zn1 N2B 89.87(14)
N1 Zn1 N2B 91.89(14)
N1A Zn1 N2B 168.59(14)
O1 Cl1 O4 113.1(4)
O1 Cl1 O2 112.0(4)
O4 Cl1 O2 111.0(4)
O1 Cl1 O3 106.4(4)
O4 Cl1 O3 105.3(4)
O2 Cl1 O3 108.7(3)
O5 Cl2 O8 104.1(9)
O5 Cl2 O6 121.8(4)
O8 Cl2 O6 103.1(9)
O5 Cl2 O7 119.9(7)
O8 Cl2 O7 106.7(15)
O6 Cl2 O7 99.6(9)
C1 N1 C3 114.0(4)
C1 N1 Zn1 115.5(3)
C3 N1 Zn1 110.4(3)
C1 N1 H1 105.3
C3 N1 H1 105.3
Zn1 N1 H1 105.3
C4 N2 C8 118.2(4)
C4 N2 Zn1 114.4(3)
C8 N2 Zn1 126.0(3)
C3A N1A C1A 112.4(3)
C3A N1A Zn1 111.8(3)
C1A N1A Zn1 114.8(3)
C3A N1A H1A 105.7
C1A N1A H1A 105.7
Zn1 N1A H1A 105.7
C4A N2A C8A 118.1(4)
C4A N2A Zn1 116.3(3)
C8A N2A Zn1 125.6(3)
C3B N1B C1B 113.3(4)
C3B N1B Zn1 112.3(3)
C1B N1B Zn1 114.0(3)
C3B N1B H1B 105.4
C1B N1B H1B 105.4
Zn1 N1B H1B 105.4
C4B N2B C8B 117.6(4)
C4B N2B Zn1 113.0(3)
C8B N2B Zn1 127.0(3)
N1 C1 C2 113.1(4)
N1 C1 C2B 109.9(4)
C2 C1 C2B 110.3(4)
N1 C1 H1C 107.8
C2 C1 H1C 107.8
C2B C1 H1C 107.8
C1 C2 C1A 114.2(4)
C1 C2 H2A 108.7
C1A C2 H2A 108.7
C1 C2 H2B 108.7
C1A C2 H2B 108.7
H2A C2 H2B 107.6
N1 C3 C4 110.7(4)
N1 C3 H3A 109.5
C4 C3 H3A 109.5
N1 C3 H3B 109.5
C4 C3 H3B 109.5
H3A C3 H3B 108.1
N2 C4 C5 121.8(5)
N2 C4 C3 117.3(4)
C5 C4 C3 120.8(5)
C6 C5 C4 118.9(6)
C6 C5 H5 120.6
C4 C5 H5 120.6
C7 C6 C5 120.0(5)
C7 C6 H6 120.0
C5 C6 H6 120.0
C8 C7 C6 118.1(6)
C8 C7 H7 120.9
C6 C7 H7 120.9
N2 C8 C7 123.0(5)
N2 C8 H8 118.5
C7 C8 H8 118.5
N1A C1A C2A 112.9(4)
N1A C1A C2 109.4(4)
C2A C1A C2 110.7(4)
N1A C1A H1A1 107.9
C2A C1A H1A1 107.9
C2 C1A H1A1 107.9
C1A C2A C1B 114.8(4)
C1A C2A H2A1 108.6
C1B C2A H2A1 108.6
C1A C2A H2A2 108.6
C1B C2A H2A2 108.6
H2A1 C2A H2A2 107.6
N1A C3A C4A 113.4(4)
N1A C3A H3A1 108.9
C4A C3A H3A1 108.9
N1A C3A H3A2 108.9
C4A C3A H3A2 108.9
H3A1 C3A H3A2 107.7
N2A C4A C5A 122.3(5)
N2A C4A C3A 118.5(4)
C5A C4A C3A 119.2(4)
C6A C5A C4A 118.5(5)
C6A C5A H5A 120.7
C4A C5A H5A 120.7
C7A C6A C5A 119.7(5)
C7A C6A H6A 120.1
C5A C6A H6A 120.1
C6A C7A C8A 118.4(5)
C6A C7A H7A 120.8
C8A C7A H7A 120.8
N2A C8A C7A 122.9(5)
N2A C8A H8A 118.5
C7A C8A H8A 118.5
N1B C1B C2A 109.3(4)
N1B C1B C2B 113.1(4)
C2A C1B C2B 111.5(4)
N1B C1B H1B1 107.6
C2A C1B H1B1 107.6
C2B C1B H1B1 107.6
C1 C2B C1B 114.8(4)
C1 C2B H2B1 108.6
C1B C2B H2B1 108.6
C1 C2B H2B2 108.6
C1B C2B H2B2 108.6
H2B1 C2B H2B2 107.5
N1B C3B C4B 114.9(4)
N1B C3B H3B1 108.5
C4B C3B H3B1 108.5
N1B C3B H3B2 108.5
C4B C3B H3B2 108.5
H3B1 C3B H3B2 107.5
N2B C4B C5B 121.9(5)
N2B C4B C3B 117.8(4)
C5B C4B C3B 120.2(5)
C6B C5B C4B 118.9(5)
C6B C5B H5B 120.6
C4B C5B H5B 120.6
C5B C6B C7B 120.0(5)
C5B C6B H6B 120.0
C7B C6B H6B 120.0
C8B C7B C6B 118.0(5)
C8B C7B H7B 121.0
C6B C7B H7B 121.0
N2B C8B C7B 123.5(5)
N2B C8B H8B 118.2
C7B C8B H8B 118.2

loop_
_geom_bond_atom_site_label_1
_geom_bond_atom_site_label_2
_geom_bond_distance
Zn1 N2A 2.137(3)
Zn1 N1B 2.158(4)
Zn1 N2 2.160(4)
Zn1 N1 2.164(3)
Zn1 N1A 2.174(4)
Zn1 N2B 2.219(4)
Cl1 O1 1.371(5)
Cl1 O4 1.378(4)
Cl1 O2 1.383(4)
Cl1 O3 1.416(5)
Cl2 O5 1.376(4)
Cl2 O8 1.411(8)
Cl2 O6 1.410(6)
Cl2 O7 1.424(8)
O9A O9B 0.975(17)
N1 C1 1.480(6)
N1 C3 1.482(6)
N1 H1 0.9800
N2 C4 1.333(6)
N2 C8 1.349(6)
N1A C3A 1.476(6)
N1A C1A 1.501(6)
N1A H1A 0.9800
N2A C4A 1.321(5)
N2A C8A 1.340(6)
N1B C3B 1.479(6)
N1B C1B 1.485(6)
N1B H1B 0.9800
N2B C4B 1.335(6)
N2B C8B 1.349(6)
C1 C2 1.517(7)
C1 C2B 1.520(7)
C1 H1C 0.9800
C2 C1A 1.533(6)
C2 H2A 0.9700
C2 H2B 0.9700
C3 C4 1.508(7)
C3 H3A 0.9700
C3 H3B 0.9700
C4 C5 1.386(7)
C5 C6 1.371(9)
C5 H5 0.9300
C6 C7 1.369(8)
C6 H6 0.9300
C7 C8 1.369(7)
C7 H7 0.9300
C8 H8 0.9300
C1A C2A 1.512(7)
C1A H1A1 0.9800
C2A C1B 1.524(6)
C2A H2A1 0.9700
C2A H2A2 0.9700
C3A C4A 1.519(7)
C3A H3A1 0.9700
C3A H3A2 0.9700
C4A C5A 1.387(6)
C5A C6A 1.372(7)
C5A H5A 0.9300
C6A C7A 1.360(7)
C6A H6A 0.9300
C7A C8A 1.373(7)
C7A H7A 0.9300
C8A H8A 0.9300
C1B C2B 1.529(6)
C1B H1B1 0.9800
C2B H2B1 0.9700
C2B H2B2 0.9700
C3B C4B 1.486(6)
C3B H3B1 0.9700
C3B H3B2 0.9700
C4B C5B 1.386(6)
C5B C6B 1.362(8)
C5B H5B 0.9300
C6B C7B 1.374(8)
C6B H6B 0.9300
C7B C8B 1.358(7)
C7B H7B 0.9300
C8B H8B 0.9300
